data_1545794
loop_
_publ_author_name
'Ganguly, Anindya'
'Zhu, Jianfeng'
'Kelly, Timothy L.'

_publ_section_title
;
 Effect of Cross-Conjugation on Derivatives of Benzoisoindigo, an
 Isoindigo Analogue with an Extended \p-System
;
_journal_issue 17
_journal_name_full 'The Journal of Physical Chemistry C'
_journal_page_first 9110
_journal_paper_doi 10.1021/acs.jpcc.7b00742
_journal_volume 121
_journal_year 2017
_chemical_formula_moiety 'C68 H78 N2 O2 S4'
_chemical_formula_sum 'C68 H78 N2 O2 S4'
_chemical_formula_weight 1083.56
_space_group_crystal_system triclinic
_space_group_IT_number 2
_space_group_name_Hall '-P 1'
_space_group_name_H-M_alt 'P -1'
_symmetry_space_group_name_Hall '-P 1'
_symmetry_space_group_name_H-M 'P -1'
_atom_sites_solution_hydrogens geom
_audit_creation_method SHELXL-2014/7
_cell_angle_alpha 78.658(2)
_cell_angle_beta 86.669(2)
_cell_angle_gamma 78.084(2)
_cell_formula_units_Z 1
_cell_length_a 6.0240(2)
_cell_length_b 12.4238(4)
_cell_length_c 20.2310(6)
_cell_measurement_reflns_used 9899
_cell_measurement_temperature 173(2)
_cell_measurement_theta_max 27.12
_cell_measurement_theta_min 2.41
_cell_volume 1452.31(8)
_computing_cell_refinement 'Bruker SAINT'
_computing_data_collection 'Bruker APEX2'
_computing_data_reduction 'Bruker SAINT'
_computing_molecular_graphics 'Bruker SHELXTL'
_computing_publication_material 'Bruker SHELXTL'
_computing_structure_refinement 'SHELXL-2014/7 (Sheldrick, 2014)'
_computing_structure_solution 'SHELXS-97 (Sheldrick 2008)'
_diffrn_ambient_temperature 173(2)
_diffrn_measured_fraction_theta_full 0.995
_diffrn_measured_fraction_theta_max 0.990
_diffrn_measurement_device_type 'Bruker APEX-II CCD'
_diffrn_measurement_method '\f and \w scans'
_diffrn_radiation_type MoK\a
_diffrn_radiation_wavelength 0.71073
_diffrn_reflns_av_R_equivalents 0.0316
_diffrn_reflns_av_unetI/netI 0.0336
_diffrn_reflns_Laue_measured_fraction_full 0.995
_diffrn_reflns_Laue_measured_fraction_max 0.990
_diffrn_reflns_limit_h_max 7
_diffrn_reflns_limit_h_min -7
_diffrn_reflns_limit_k_max 16
_diffrn_reflns_limit_k_min -16
_diffrn_reflns_limit_l_max 26
_diffrn_reflns_limit_l_min -26
_diffrn_reflns_number 33415
_diffrn_reflns_point_group_measured_fraction_full 0.995
_diffrn_reflns_point_group_measured_fraction_max 0.990
_diffrn_reflns_theta_full 25.242
_diffrn_reflns_theta_max 27.543
_diffrn_reflns_theta_min 1.706
_exptl_absorpt_coefficient_mu 0.211
_exptl_absorpt_correction_T_max 0.7456
_exptl_absorpt_correction_T_min 0.7032
_exptl_absorpt_correction_type multi-scan
_exptl_absorpt_process_details sadabs
_exptl_crystal_colour green
_exptl_crystal_density_diffrn 1.239
_exptl_crystal_description block
_exptl_crystal_F_000 580
_exptl_crystal_size_max 0.420
_exptl_crystal_size_mid 0.210
_exptl_crystal_size_min 0.120
_refine_diff_density_max 1.736
_refine_diff_density_min -0.821
_refine_diff_density_rms 0.112
_refine_ls_extinction_method none
_refine_ls_goodness_of_fit_ref 1.039
_refine_ls_hydrogen_treatment constr
_refine_ls_matrix_type full
_refine_ls_number_parameters 342
_refine_ls_number_reflns 6642
_refine_ls_number_restraints 113
_refine_ls_restrained_S_all 1.045
_refine_ls_R_factor_all 0.1180
_refine_ls_R_factor_gt 0.0956
_refine_ls_shift/su_max 0.000
_refine_ls_shift/su_mean 0.000
_refine_ls_structure_factor_coef Fsqd
_refine_ls_weighting_details 'w=1/[\s^2^(Fo^2^)+(0.1706P)^2^+2.9904P] where P=(Fo^2^+2Fc^2^)/3'
_refine_ls_weighting_scheme calc
_refine_ls_wR_factor_gt 0.2719
_refine_ls_wR_factor_ref 0.2978
_reflns_Friedel_coverage 0.000
_reflns_number_gt 5005
_reflns_number_total 6642
_reflns_threshold_expression 'I > 2\s(I)'
_cod_data_source_file jp7b00742_si_002.cif
_cod_data_source_block 1569_0m
_cod_depositor_comments 'Adding full bibliography for 1545794.cif.'
_cod_database_code 1545794
_shelx_shelxl_version_number 2014/7
_shelx_space_group_comment
; 
The symmetry employed for this shelxl refinement is uniquely defined 
by the following loop, which should always be used as a source of 
symmetry information in preference to the above space-group names. 
They are only intended as comments. 
;
_shelx_estimated_absorpt_t_min 0.917
_shelx_estimated_absorpt_t_max 0.975

loop_
_space_group_symop_operation_xyz
'x, y, z'
'-x, -y, -z'

loop_
_atom_site_label
_atom_site_type_symbol
_atom_site_fract_x
_atom_site_fract_y
_atom_site_fract_z
_atom_site_U_iso_or_equiv
_atom_site_adp_type
_atom_site_occupancy
_atom_site_site_symmetry_order
_atom_site_calc_flag
_atom_site_refinement_flags_posn
_atom_site_refinement_flags_adp
_atom_site_refinement_flags_occupancy
_atom_site_disorder_assembly
_atom_site_disorder_group
S1 S 0.58081(14) 0.88756(7) 0.61439(5) 0.0315(3) Uani 1 1 d . . . . .
S2 S 0.4330(3) 0.96820(12) 0.81285(6) 0.0586(4) Uani 1 1 d . . . . .
O1 O 0.9675(5) 0.4213(2) 0.38636(14) 0.0424(7) Uani 1 1 d . . . . .
N1 N 0.6390(4) 0.5452(2) 0.39649(14) 0.0244(6) Uani 1 1 d . . . . .
C1 C 0.8525(5) 0.4876(3) 0.41781(17) 0.0262(7) Uani 1 1 d . . . . .
C2 C 0.9026(5) 0.5231(2) 0.48158(15) 0.0212(6) Uani 1 1 d . . . . .
C3 C 0.7021(5) 0.6096(2) 0.49118(15) 0.0210(6) Uani 1 1 d . . . . .
C4 C 0.5480(5) 0.6196(2) 0.43969(16) 0.0226(6) Uani 1 1 d . . . . .
C5 C 0.3365(5) 0.6973(3) 0.43484(16) 0.0239(6) Uani 1 1 d . . . . .
C6 C 0.2827(5) 0.7648(3) 0.48547(17) 0.0249(7) Uani 1 1 d . . . . .
C7 C 0.4390(5) 0.7523(3) 0.53828(17) 0.0257(7) Uani 1 1 d . . . . .
C8 C 0.6442(5) 0.6782(3) 0.53966(16) 0.0244(6) Uani 1 1 d . . . . .
H8 H 0.7485 0.6733 0.5741 0.029 Uiso 1 1 calc R U . . .
C9 C 0.0748(6) 0.8440(3) 0.48168(18) 0.0297(7) Uani 1 1 d . . . . .
H9 H 0.0396 0.8895 0.5150 0.036 Uiso 1 1 calc R U . . .
C10 C -0.0751(6) 0.8566(3) 0.43174(19) 0.0331(8) Uani 1 1 d . . . . .
H10 H -0.2130 0.9103 0.4304 0.040 Uiso 1 1 calc R U . . .
C11 C -0.0257(6) 0.7902(3) 0.38246(19) 0.0341(8) Uani 1 1 d . . . . .
H11 H -0.1316 0.7985 0.3479 0.041 Uiso 1 1 calc R U . . .
C12 C 0.1739(6) 0.7132(3) 0.38332(18) 0.0300(7) Uani 1 1 d . . . . .
H12 H 0.2045 0.6695 0.3490 0.036 Uiso 1 1 calc R U . . .
C13 C 0.3863(5) 0.8145(3) 0.59477(18) 0.0273(7) Uani 1 1 d . . . . .
C14 C 0.2097(6) 0.8166(3) 0.64056(19) 0.0323(8) Uani 1 1 d . . . . .
H14 H 0.0847 0.7818 0.6382 0.039 Uiso 1 1 calc R U . . .
C15 C 0.2333(6) 0.8761(3) 0.69181(19) 0.0340(8) Uani 1 1 d . . . . .
H15 H 0.1255 0.8848 0.7275 0.041 Uiso 1 1 calc R U . . .
C16 C 0.4248(6) 0.9195(3) 0.68517(19) 0.0317(7) Uani 1 1 d . . . . .
C17 C 0.5169(7) 0.9800(3) 0.7289(2) 0.0360(8) Uani 1 1 d . . . . .
C18 C 0.6828(8) 1.0405(4) 0.7148(2) 0.0452(10) Uani 1 1 d . . . . .
H18 H 0.7496 1.0564 0.6712 0.054 Uiso 1 1 calc R U . . .
C19 C 0.7473(9) 1.0778(4) 0.7716(3) 0.0540(12) Uani 1 1 d . . . . .
H19 H 0.8612 1.1210 0.7699 0.065 Uiso 1 1 calc R U . . .
C20 C 0.6289(10) 1.0451(5) 0.8284(3) 0.0610(14) Uani 1 1 d . . . . .
C21 C 0.6483(15) 1.0681(6) 0.8984(3) 0.092(2) Uani 1 1 d . . . . .
H21A H 0.7504 1.1217 0.8967 0.110 Uiso 1 1 calc R U . . .
H21B H 0.4970 1.1027 0.9145 0.110 Uiso 1 1 calc R U . . .
C22 C 0.7390(17) 0.9625(9) 0.9466(5) 0.122(2) Uani 1 1 d D U . . .
H22A H 0.7337 0.9791 0.9926 0.147 Uiso 0.385(10) 1 calc R U P A 1
H22B H 0.6395 0.9083 0.9465 0.147 Uiso 0.385(10) 1 calc R U P A 1
H22C H 0.7701 0.9858 0.9886 0.147 Uiso 0.615(10) 1 calc R U P A 2
H22D H 0.6113 0.9226 0.9573 0.147 Uiso 0.615(10) 1 calc R U P A 2
C23 C 0.975(3) 0.910(2) 0.9305(15) 0.124(2) Uiso 0.385(10) 1 d D U P A 1
H23A H 1.0773 0.9630 0.9305 0.149 Uiso 0.385(10) 1 calc R U P A 1
H23B H 0.9827 0.8905 0.8851 0.149 Uiso 0.385(10) 1 calc R U P A 1
C23' C 0.940(2) 0.8764(12) 0.9341(10) 0.124(2) Uiso 0.615(10) 1 d D U P A 2
H23C H 0.9002 0.8401 0.8983 0.149 Uiso 0.615(10) 1 calc R U P A 2
H23D H 1.0635 0.9159 0.9158 0.149 Uiso 0.615(10) 1 calc R U P A 2
C24 C 1.048(5) 0.807(2) 0.9820(17) 0.127(2) Uiso 0.385(10) 1 d D U P A 1
H24A H 1.2129 0.7799 0.9762 0.153 Uiso 0.385(10) 1 calc R U P A 1
H24B H 1.0222 0.8270 1.0273 0.153 Uiso 0.385(10) 1 calc R U P A 1
C24' C 1.032(3) 0.7864(15) 0.9912(10) 0.127(2) Uiso 0.615(10) 1 d D U P A 2
H24C H 1.0381 0.8179 1.0322 0.152 Uiso 0.615(10) 1 calc R U P A 2
H24D H 0.9359 0.7294 1.0010 0.152 Uiso 0.615(10) 1 calc R U P A 2
C25 C 0.929(4) 0.7149(19) 0.9791(15) 0.131(3) Uiso 0.385(10) 1 d D U P A 1
H25A H 0.8058 0.7072 1.0133 0.157 Uiso 0.385(10) 1 calc R U P A 1
H25B H 0.8788 0.7135 0.9336 0.157 Uiso 0.385(10) 1 calc R U P A 1
C25' C 1.264(3) 0.7356(15) 0.9701(9) 0.132(3) Uiso 0.615(10) 1 d D U P A 2
H25C H 1.2567 0.7068 0.9282 0.158 Uiso 0.615(10) 1 calc R U P A 2
H25D H 1.3592 0.7933 0.9608 0.158 Uiso 0.615(10) 1 calc R U P A 2
C26 C 1.151(4) 0.6409(18) 0.9987(14) 0.133(3) Uiso 0.385(10) 1 d D U P A 1
H26A H 1.2597 0.6496 0.9610 0.200 Uiso 0.385(10) 1 calc R U P A 1
H26B H 1.1323 0.5628 1.0098 0.200 Uiso 0.385(10) 1 calc R U P A 1
H26C H 1.2071 0.6614 1.0380 0.200 Uiso 0.385(10) 1 calc R U P A 1
C26' C 1.358(3) 0.6524(16) 1.0183(9) 0.136(4) Uiso 0.615(10) 1 d . U P A 2
H26D H 1.3808 0.6825 1.0581 0.205 Uiso 0.615(10) 1 calc R U P A 2
H26E H 1.5040 0.6148 1.0021 0.205 Uiso 0.615(10) 1 calc R U P A 2
H26F H 1.2569 0.5986 1.0303 0.205 Uiso 0.615(10) 1 calc R U P A 2
C27 C 0.5380(6) 0.5127(3) 0.34146(18) 0.0303(7) Uani 1 1 d . . . . .
H27A H 0.3745 0.5155 0.3519 0.036 Uiso 1 1 calc R U . . .
H27B H 0.6090 0.4341 0.3393 0.036 Uiso 1 1 calc R U . . .
C28 C 0.5627(10) 0.5860(5) 0.2717(3) 0.0630(11) Uani 1 1 d D U . . .
H28A H 0.4742 0.6607 0.2784 0.076 Uiso 0.521(7) 1 calc R U P B 1
H28B H 0.4522 0.6586 0.2697 0.076 Uiso 0.479(7) 1 calc R U P B 2
C29 C 0.4141(18) 0.5552(9) 0.2219(5) 0.0663(15) Uiso 0.521(7) 1 d D U P B 1
H29A H 0.3887 0.6154 0.1814 0.080 Uiso 0.521(7) 1 calc R U P B 1
H29B H 0.2647 0.5473 0.2433 0.080 Uiso 0.521(7) 1 calc R U P B 1
C29' C 0.491(2) 0.5237(10) 0.2205(6) 0.0699(15) Uiso 0.479(7) 1 d D U P B 2
H29C H 0.3912 0.5824 0.1889 0.084 Uiso 0.479(7) 1 calc R U P B 2
H29D H 0.6307 0.5007 0.1945 0.084 Uiso 0.479(7) 1 calc R U P B 2
C30 C 0.533(2) 0.4445(9) 0.2016(7) 0.0773(16) Uiso 0.521(7) 1 d D U P B 1
H30A H 0.6121 0.3972 0.2421 0.093 Uiso 0.521(7) 1 calc R U P B 1
H30B H 0.6531 0.4624 0.1680 0.093 Uiso 0.521(7) 1 calc R U P B 1
C30' C 0.374(2) 0.4228(10) 0.2325(6) 0.0758(16) Uiso 0.479(7) 1 d D U P B 2
H30C H 0.2431 0.4339 0.2641 0.091 Uiso 0.479(7) 1 calc R U P B 2
H30D H 0.4815 0.3535 0.2518 0.091 Uiso 0.479(7) 1 calc R U P B 2
C31 C 0.403(2) 0.3705(12) 0.1726(6) 0.0820(19) Uiso 0.521(7) 1 d D U P B 1
H31A H 0.3287 0.4133 0.1304 0.098 Uiso 0.521(7) 1 calc R U P B 1
H31B H 0.5108 0.3042 0.1617 0.098 Uiso 0.521(7) 1 calc R U P B 1
C31' C 0.294(3) 0.4144(12) 0.1634(5) 0.0842(19) Uiso 0.479(7) 1 d D U P B 2
H31C H 0.4231 0.4023 0.1313 0.101 Uiso 0.479(7) 1 calc R U P B 2
H31D H 0.1832 0.4825 0.1439 0.101 Uiso 0.479(7) 1 calc R U P B 2
C32 C 0.223(2) 0.3321(12) 0.2237(7) 0.095(3) Uiso 0.521(7) 1 d D U P B 1
H32A H 0.1217 0.3977 0.2361 0.143 Uiso 0.521(7) 1 calc R U P B 1
H32B H 0.2984 0.2848 0.2641 0.143 Uiso 0.521(7) 1 calc R U P B 1
H32C H 0.1354 0.2891 0.2035 0.143 Uiso 0.521(7) 1 calc R U P B 1
C32' C 0.176(3) 0.3053(14) 0.1824(9) 0.091(3) Uiso 0.479(7) 1 d . U P B 2
H32D H 0.2870 0.2404 0.2037 0.136 Uiso 0.479(7) 1 calc R U P B 2
H32E H 0.1210 0.2896 0.1412 0.136 Uiso 0.479(7) 1 calc R U P B 2
H32F H 0.0474 0.3202 0.2136 0.136 Uiso 0.479(7) 1 calc R U P B 2
C33 C 0.7861(11) 0.6107(6) 0.2532(3) 0.0751(17) Uani 1 1 d . . . . .
H33A H 0.8917 0.5395 0.2496 0.090 Uiso 1 1 calc R U . . .
H33B H 0.8388 0.6397 0.2905 0.090 Uiso 1 1 calc R U . . .
C34 C 0.8047(11) 0.6927(6) 0.1891(3) 0.0768(18) Uani 1 1 d . . . . .
H34A H 0.7639 0.6631 0.1510 0.115 Uiso 1 1 calc R U . . .
H34B H 0.9609 0.7047 0.1827 0.115 Uiso 1 1 calc R U . . .
H34C H 0.7014 0.7640 0.1915 0.115 Uiso 1 1 calc R U . . .

loop_
_atom_site_aniso_label
_atom_site_aniso_U_11
_atom_site_aniso_U_22
_atom_site_aniso_U_33
_atom_site_aniso_U_23
_atom_site_aniso_U_13
_atom_site_aniso_U_12
S1 0.0226(4) 0.0337(5) 0.0406(5) -0.0157(4) 0.0003(3) -0.0028(3)
S2 0.0732(9) 0.0700(8) 0.0457(7) -0.0299(6) 0.0060(6) -0.0283(7)
O1 0.0343(14) 0.0475(16) 0.0433(15) -0.0263(13) -0.0161(12) 0.0175(12)
N1 0.0221(13) 0.0240(13) 0.0266(14) -0.0074(11) -0.0053(10) 0.0005(10)
C1 0.0240(16) 0.0244(15) 0.0283(16) -0.0056(12) -0.0061(12) 0.0017(12)
C2 0.0200(14) 0.0181(13) 0.0249(15) -0.0047(11) -0.0014(11) -0.0019(11)
C3 0.0167(14) 0.0188(13) 0.0267(15) -0.0038(11) -0.0021(11) -0.0015(11)
C4 0.0219(15) 0.0197(14) 0.0246(15) -0.0019(11) -0.0006(11) -0.0031(11)
C5 0.0181(14) 0.0219(14) 0.0296(16) -0.0005(12) -0.0036(12) -0.0022(11)
C6 0.0184(14) 0.0230(15) 0.0310(17) -0.0028(12) 0.0001(12) -0.0015(12)
C7 0.0219(15) 0.0232(15) 0.0312(17) -0.0066(12) -0.0007(12) -0.0014(12)
C8 0.0201(15) 0.0248(15) 0.0283(16) -0.0065(12) -0.0023(12) -0.0023(12)
C9 0.0238(16) 0.0262(16) 0.0354(18) -0.0047(13) 0.0003(13) 0.0020(13)
C10 0.0217(16) 0.0321(18) 0.0396(19) -0.0012(15) -0.0028(14) 0.0038(13)
C11 0.0230(16) 0.0386(19) 0.0369(19) -0.0008(15) -0.0085(13) -0.0008(14)
C12 0.0232(16) 0.0321(17) 0.0329(18) -0.0045(14) -0.0052(13) -0.0018(13)
C13 0.0214(15) 0.0272(16) 0.0332(17) -0.0098(13) -0.0049(12) 0.0003(12)
C14 0.0219(16) 0.0347(18) 0.042(2) -0.0146(15) -0.0019(14) -0.0027(13)
C15 0.0266(17) 0.0351(18) 0.0389(19) -0.0133(15) 0.0028(14) 0.0018(14)
C16 0.0272(17) 0.0295(17) 0.0366(19) -0.0113(14) -0.0030(14) 0.0041(13)
C17 0.0341(19) 0.0330(18) 0.042(2) -0.0160(16) -0.0027(15) 0.0002(15)
C18 0.045(2) 0.041(2) 0.054(3) -0.0201(19) -0.0019(19) -0.0084(18)
C19 0.053(3) 0.050(3) 0.068(3) -0.025(2) -0.012(2) -0.015(2)
C20 0.076(4) 0.058(3) 0.059(3) -0.032(2) -0.018(3) -0.012(3)
C21 0.136(7) 0.083(4) 0.072(4) -0.041(4) -0.025(4) -0.028(4)
C22 0.124(3) 0.126(3) 0.119(3) -0.027(2) -0.003(2) -0.024(2)
C27 0.0286(17) 0.0305(17) 0.0329(18) -0.0095(14) -0.0096(13) -0.0026(13)
C28 0.0630(19) 0.0729(19) 0.0552(18) -0.0091(16) -0.0059(16) -0.0201(17)
C33 0.078(4) 0.097(5) 0.054(3) 0.000(3) -0.010(3) -0.038(4)
C34 0.066(4) 0.090(4) 0.062(3) 0.017(3) 0.007(3) -0.019(3)

loop_
_atom_type_symbol
_atom_type_description
_atom_type_scat_dispersion_real
_atom_type_scat_dispersion_imag
_atom_type_scat_source
C C 0.0033 0.0016 'International Tables Vol C Tables 4.2.6.8 and 6.1.1.4'
H H 0.0000 0.0000 'International Tables Vol C Tables 4.2.6.8 and 6.1.1.4'
N N 0.0061 0.0033 'International Tables Vol C Tables 4.2.6.8 and 6.1.1.4'
O O 0.0106 0.0060 'International Tables Vol C Tables 4.2.6.8 and 6.1.1.4'
S S 0.1246 0.1234 'International Tables Vol C Tables 4.2.6.8 and 6.1.1.4'

loop_
_geom_angle_atom_site_label_1
_geom_angle_atom_site_label_2
_geom_angle_atom_site_label_3
_geom_angle
_geom_angle_site_symmetry_1
C13 S1 C16 92.11(17) .
C17 S2 C20 91.5(2) .
C1 N1 C4 109.7(3) .
C1 N1 C27 118.6(3) .
C4 N1 C27 131.2(3) .
O1 C1 N1 121.3(3) .
O1 C1 C2 130.3(3) .
N1 C1 C2 108.4(3) .
C2 C2 C3 133.0(4) 2_766
C2 C2 C1 123.5(3) 2_766
C3 C2 C1 103.5(2) .
C8 C3 C4 118.6(3) .
C8 C3 C2 132.7(3) .
C4 C3 C2 108.7(3) .
N1 C4 C3 109.5(3) .
N1 C4 C5 128.2(3) .
C3 C4 C5 122.2(3) .
C4 C5 C12 125.2(3) .
C4 C5 C6 117.5(3) .
C12 C5 C6 117.3(3) .
C9 C6 C7 121.3(3) .
C9 C6 C5 118.9(3) .
C7 C6 C5 119.7(3) .
C8 C7 C6 120.5(3) .
C8 C7 C13 117.2(3) .
C6 C7 C13 122.2(3) .
C7 C8 C3 121.4(3) .
C7 C8 H8 119.3 .
C3 C8 H8 119.3 .
C10 C9 C6 121.9(3) .
C10 C9 H9 119.1 .
C6 C9 H9 119.1 .
C9 C10 C11 119.7(3) .
C9 C10 H10 120.1 .
C11 C10 H10 120.1 .
C12 C11 C10 120.8(3) .
C12 C11 H11 119.6 .
C10 C11 H11 119.6 .
C11 C12 C5 121.3(3) .
C11 C12 H12 119.4 .
C5 C12 H12 119.4 .
C14 C13 C7 129.8(3) .
C14 C13 S1 110.9(3) .
C7 C13 S1 119.0(2) .
C13 C14 C15 112.7(3) .
C13 C14 H14 123.6 .
C15 C14 H14 123.6 .
C16 C15 C14 113.7(3) .
C16 C15 H15 123.1 .
C14 C15 H15 123.1 .
C15 C16 C17 130.6(4) .
C15 C16 S1 110.5(3) .
C17 C16 S1 118.8(3) .
C18 C17 C16 128.6(4) .
C18 C17 S2 111.0(3) .
C16 C17 S2 120.1(3) .
C17 C18 C19 113.5(4) .
C17 C18 H18 123.2 .
C19 C18 H18 123.2 .
C20 C19 C18 112.8(4) .
C20 C19 H19 123.6 .
C18 C19 H19 123.6 .
C19 C20 C21 128.5(6) .
C19 C20 S2 111.2(3) .
C21 C20 S2 120.3(5) .
C22 C21 C20 111.0(6) .
C22 C21 H21A 109.4 .
C20 C21 H21A 109.4 .
C22 C21 H21B 109.4 .
C20 C21 H21B 109.4 .
H21A C21 H21B 108.0 .
C23 C22 C21 113.5(13) .
C23' C22 C21 125.5(10) .
C23 C22 H22A 108.9 .
C21 C22 H22A 108.9 .
C23 C22 H22B 108.9 .
C21 C22 H22B 108.9 .
H22A C22 H22B 107.7 .
C23' C22 H22C 105.9 .
C21 C22 H22C 105.9 .
C23' C22 H22D 105.9 .
C21 C22 H22D 105.9 .
H22C C22 H22D 106.3 .
C22 C23 C24 108.7(19) .
C22 C23 H23A 109.9 .
C24 C23 H23A 109.9 .
C22 C23 H23B 109.9 .
C24 C23 H23B 109.9 .
H23A C23 H23B 108.3 .
C24' C23' C22 118.8(14) .
C24' C23' H23C 107.6 .
C22 C23' H23C 107.6 .
C24' C23' H23D 107.6 .
C22 C23' H23D 107.6 .
H23C C23' H23D 107.0 .
C25 C24 C23 114(2) .
C25 C24 H24A 108.7 .
C23 C24 H24A 108.7 .
C25 C24 H24B 108.7 .
C23 C24 H24B 108.7 .
H24A C24 H24B 107.6 .
C25' C24' C23' 106.6(15) .
C25' C24' H24C 110.4 .
C23' C24' H24C 110.4 .
C25' C24' H24D 110.4 .
C23' C24' H24D 110.4 .
H24C C24' H24D 108.6 .
C26 C25 C24 84.6(17) .
C26 C25 H25A 114.5 .
C24 C25 H25A 114.5 .
C26 C25 H25B 114.5 .
C24 C25 H25B 114.5 .
H25A C25 H25B 111.7 .
C26' C25' C24' 110.2(16) .
C26' C25' H25C 109.6 .
C24' C25' H25C 109.6 .
C26' C25' H25D 109.6 .
C24' C25' H25D 109.6 .
H25C C25' H25D 108.1 .
C25 C26 H26A 109.5 .
C25 C26 H26B 109.5 .
H26A C26 H26B 109.5 .
C25 C26 H26C 109.5 .
H26A C26 H26C 109.5 .
H26B C26 H26C 109.5 .
C25' C26' H26D 109.5 .
C25' C26' H26E 109.5 .
H26D C26' H26E 109.5 .
C25' C26' H26F 109.5 .
H26D C26' H26F 109.5 .
H26E C26' H26F 109.5 .
N1 C27 C28 114.7(3) .
N1 C27 H27A 108.6 .
C28 C27 H27A 108.6 .
N1 C27 H27B 108.6 .
C28 C27 H27B 108.6 .
H27A C27 H27B 107.6 .
C33 C28 C29 122.5(7) .
C33 C28 C29' 109.7(7) .
C33 C28 C27 116.7(5) .
C29 C28 C27 108.5(6) .
C29' C28 C27 105.8(6) .
C33 C28 H28A 101.8 .
C29 C28 H28A 101.8 .
C27 C28 H28A 101.8 .
C33 C28 H28B 108.1 .
C29' C28 H28B 108.1 .
C27 C28 H28B 108.1 .
C28 C29 C30 109.2(8) .
C28 C29 H29A 109.8 .
C30 C29 H29A 109.8 .
C28 C29 H29B 109.8 .
C30 C29 H29B 109.8 .
H29A C29 H29B 108.3 .
C30' C29' C28 129.6(10) .
C30' C29' H29C 104.9 .
C28 C29' H29C 104.9 .
C30' C29' H29D 104.9 .
C28 C29' H29D 104.9 .
H29C C29' H29D 105.8 .
C29 C30 C31 122.1(10) .
C29 C30 H30A 106.8 .
C31 C30 H30A 106.8 .
C29 C30 H30B 106.8 .
C31 C30 H30B 106.8 .
H30A C30 H30B 106.7 .
C29' C30' C31' 106.3(9) .
C29' C30' H30C 110.5 .
C31' C30' H30C 110.5 .
C29' C30' H30D 110.5 .
C31' C30' H30D 110.5 .
H30C C30' H30D 108.7 .
C32 C31 C30 110.3(11) .
C32 C31 H31A 109.6 .
C30 C31 H31A 109.6 .
C32 C31 H31B 109.6 .
C30 C31 H31B 109.6 .
H31A C31 H31B 108.1 .
C30' C31' C32' 101.7(9) .
C30' C31' H31C 111.4 .
C32' C31' H31C 111.4 .
C30' C31' H31D 111.4 .
C32' C31' H31D 111.4 .
H31C C31' H31D 109.3 .
C31 C32 H32A 109.5 .
C31 C32 H32B 109.5 .
H32A C32 H32B 109.5 .
C31 C32 H32C 109.5 .
H32A C32 H32C 109.5 .
H32B C32 H32C 109.5 .
C31' C32' H32D 109.5 .
C31' C32' H32E 109.5 .
H32D C32' H32E 109.5 .
C31' C32' H32F 109.5 .
H32D C32' H32F 109.5 .
H32E C32' H32F 109.5 .
C28 C33 C34 116.8(5) .
C28 C33 H33A 108.1 .
C34 C33 H33A 108.1 .
C28 C33 H33B 108.1 .
C34 C33 H33B 108.1 .
H33A C33 H33B 107.3 .
C33 C34 H34A 109.5 .
C33 C34 H34B 109.5 .
H34A C34 H34B 109.5 .
C33 C34 H34C 109.5 .
H34A C34 H34C 109.5 .
H34B C34 H34C 109.5 .

loop_
_geom_bond_atom_site_label_1
_geom_bond_atom_site_label_2
_geom_bond_distance
_geom_bond_site_symmetry_2
S1 C13 1.729(3) .
S1 C16 1.733(4) .
S2 C17 1.730(4) .
S2 C20 1.741(5) .
O1 C1 1.218(4) .
N1 C1 1.384(4) .
N1 C4 1.404(4) .
N1 C27 1.460(4) .
C1 C2 1.508(4) .
C2 C2 1.385(6) 2_766
C2 C3 1.473(4) .
C3 C8 1.406(4) .
C3 C4 1.406(4) .
C4 C5 1.427(4) .
C5 C12 1.429(5) .
C5 C6 1.430(5) .
C6 C9 1.419(4) .
C6 C7 1.430(5) .
C7 C8 1.379(4) .
C7 C13 1.486(5) .
C8 H8 0.9500 .
C9 C10 1.359(5) .
C9 H9 0.9500 .
C10 C11 1.396(6) .
C10 H10 0.9500 .
C11 C12 1.372(5) .
C11 H11 0.9500 .
C12 H12 0.9500 .
C13 C14 1.369(5) .
C14 C15 1.416(5) .
C14 H14 0.9500 .
C15 C16 1.361(5) .
C15 H15 0.9500 .
C16 C17 1.465(5) .
C17 C18 1.356(6) .
C18 C19 1.421(6) .
C18 H18 0.9500 .
C19 C20 1.354(8) .
C19 H19 0.9500 .
C20 C21 1.515(7) .
C21 C22 1.494(12) .
C21 H21A 0.9900 .
C21 H21B 0.9900 .
C22 C23 1.485(9) .
C22 C23' 1.486(8) .
C22 H22A 0.9900 .
C22 H22B 0.9900 .
C22 H22C 0.9900 .
C22 H22D 0.9900 .
C23 C24 1.485(9) .
C23 H23A 0.9900 .
C23 H23B 0.9900 .
C23' C24' 1.485(8) .
C23' H23C 0.9900 .
C23' H23D 0.9900 .
C24 C25 1.485(9) .
C24 H24A 0.9900 .
C24 H24B 0.9900 .
C24' C25' 1.485(9) .
C24' H24C 0.9900 .
C24' H24D 0.9900 .
C25 C26 1.484(9) .
C25 H25A 0.9900 .
C25 H25B 0.9900 .
C25' C26' 1.33(2) .
C25' H25C 0.9900 .
C25' H25D 0.9900 .
C26 H26A 0.9800 .
C26 H26B 0.9800 .
C26 H26C 0.9800 .
C26' H26D 0.9800 .
C26' H26E 0.9800 .
C26' H26F 0.9800 .
C27 C28 1.539(7) .
C27 H27A 0.9900 .
C27 H27B 0.9900 .
C28 C33 1.454(8) .
C28 C29 1.535(6) .
C28 C29' 1.538(6) .
C28 H28A 1.0000 .
C28 H28B 1.0000 .
C29 C30 1.536(6) .
C29 H29A 0.9900 .
C29 H29B 0.9900 .
C29' C30' 1.533(6) .
C29' H29C 0.9900 .
C29' H29D 0.9900 .
C30 C31 1.539(6) .
C30 H30A 0.9900 .
C30 H30B 0.9900 .
C30' C31' 1.535(6) .
C30' H30C 0.9900 .
C30' H30D 0.9900 .
C31 C32 1.536(6) .
C31 H31A 0.9900 .
C31 H31B 0.9900 .
C31' C32' 1.630(19) .
C31' H31C 0.9900 .
C31' H31D 0.9900 .
C32 H32A 0.9800 .
C32 H32B 0.9800 .
C32 H32C 0.9800 .
C32' H32D 0.9800 .
C32' H32E 0.9800 .
C32' H32F 0.9800 .
C33 C34 1.498(8) .
C33 H33A 0.9900 .
C33 H33B 0.9900 .
C34 H34A 0.9800 .
C34 H34B 0.9800 .
C34 H34C 0.9800 .

loop_
_geom_torsion_atom_site_label_1
_geom_torsion_atom_site_label_2
_geom_torsion_atom_site_label_3
_geom_torsion_atom_site_label_4
_geom_torsion
_geom_torsion_site_symmetry_1
_geom_torsion_site_symmetry_4
C4 N1 C1 O1 -177.3(3) . .
C27 N1 C1 O1 9.5(5) . .
C4 N1 C1 C2 2.4(4) . .
C27 N1 C1 C2 -170.8(3) . .
O1 C1 C2 C2 -4.1(7) . 2_766
N1 C1 C2 C2 176.3(4) . 2_766
O1 C1 C2 C3 176.9(4) . .
N1 C1 C2 C3 -2.8(3) . .
C2 C2 C3 C8 3.1(7) 2_766 .
C1 C2 C3 C8 -177.9(3) . .
C2 C2 C3 C4 -176.8(4) 2_766 .
C1 C2 C3 C4 2.1(3) . .
C1 N1 C4 C3 -1.1(4) . .
C27 N1 C4 C3 171.0(3) . .
C1 N1 C4 C5 177.7(3) . .
C27 N1 C4 C5 -10.2(6) . .
C8 C3 C4 N1 179.3(3) . .
C2 C3 C4 N1 -0.8(3) . .
C8 C3 C4 C5 0.4(4) . .
C2 C3 C4 C5 -179.6(3) . .
N1 C4 C5 C12 0.3(5) . .
C3 C4 C5 C12 178.9(3) . .
N1 C4 C5 C6 -179.6(3) . .
C3 C4 C5 C6 -1.0(4) . .
C4 C5 C6 C9 179.2(3) . .
C12 C5 C6 C9 -0.7(5) . .
C4 C5 C6 C7 -0.1(4) . .
C12 C5 C6 C7 179.9(3) . .
C9 C6 C7 C8 -177.4(3) . .
C5 C6 C7 C8 1.9(5) . .
C9 C6 C7 C13 4.8(5) . .
C5 C6 C7 C13 -175.9(3) . .
C6 C7 C8 C3 -2.6(5) . .
C13 C7 C8 C3 175.3(3) . .
C4 C3 C8 C7 1.4(5) . .
C2 C3 C8 C7 -178.5(3) . .
C7 C6 C9 C10 -180.0(3) . .
C5 C6 C9 C10 0.7(5) . .
C6 C9 C10 C11 0.1(5) . .
C9 C10 C11 C12 -0.7(6) . .
C10 C11 C12 C5 0.7(6) . .
C4 C5 C12 C11 -179.9(3) . .
C6 C5 C12 C11 0.1(5) . .
C8 C7 C13 C14 -120.5(4) . .
C6 C7 C13 C14 57.4(5) . .
C8 C7 C13 S1 52.8(4) . .
C6 C7 C13 S1 -129.4(3) . .
C16 S1 C13 C14 0.7(3) . .
C16 S1 C13 C7 -173.8(3) . .
C7 C13 C14 C15 173.0(3) . .
S1 C13 C14 C15 -0.7(4) . .
C13 C14 C15 C16 0.3(5) . .
C14 C15 C16 C17 -176.1(4) . .
C14 C15 C16 S1 0.2(4) . .
C13 S1 C16 C15 -0.5(3) . .
C13 S1 C16 C17 176.3(3) . .
C15 C16 C17 C18 -165.9(4) . .
S1 C16 C17 C18 18.1(6) . .
C15 C16 C17 S2 20.6(6) . .
S1 C16 C17 S2 -155.4(2) . .
C20 S2 C17 C18 -0.7(4) . .
C20 S2 C17 C16 173.9(3) . .
C16 C17 C18 C19 -173.4(4) . .
S2 C17 C18 C19 0.5(5) . .
C17 C18 C19 C20 -0.1(6) . .
C18 C19 C20 C21 180.0(6) . .
C18 C19 C20 S2 -0.4(6) . .
C17 S2 C20 C19 0.6(4) . .
C17 S2 C20 C21 -179.7(5) . .
C19 C20 C21 C22 -113.1(8) . .
S2 C20 C21 C22 67.4(9) . .
C20 C21 C22 C23 64.7(18) . .
C20 C21 C22 C23' 47.3(15) . .
C21 C22 C23 C24 179.2(17) . .
C21 C22 C23' C24' 169.4(13) . .
C22 C23 C24 C25 69(3) . .
C22 C23' C24' C25' -163.2(16) . .
C23 C24 C25 C26 144(3) . .
C23' C24' C25' C26' -178.9(17) . .
C1 N1 C27 C28 -98.4(4) . .
C4 N1 C27 C28 90.0(5) . .
N1 C27 C28 C33 46.4(7) . .
N1 C27 C28 C29 -170.1(5) . .
N1 C27 C28 C29' 168.7(6) . .
C33 C28 C29 C30 63.8(12) . .
C27 C28 C29 C30 -77.1(10) . .
C33 C28 C29' C30' 137.6(13) . .
C27 C28 C29' C30' 11.0(16) . .
C28 C29 C30 C31 159.0(11) . .
C28 C29' C30' C31' 167.0(14) . .
C29 C30 C31 C32 -60.6(17) . .
C29' C30' C31' C32' 179.7(12) . .
C29 C28 C33 C34 49.1(10) . .
C29' C28 C33 C34 66.8(10) . .
C27 C28 C33 C34 -173.0(5) . .
